data_7121024
loop_
_publ_author_name
'Liu, Liu Leo'
'Stephan, Douglas W.'

_publ_section_title
;
 An imine-gallium Lewis pair stabilized oxophosphinidene via an unexpected
 phosphirene rearrangement.
;
_journal_issue 9
_journal_name_full 'Chemical communications (Cambridge, England)'
_journal_page_first 1041
_journal_page_last 1044
_journal_paper_doi 10.1039/c7cc09090k
_journal_volume 54
_journal_year 2018
_chemical_formula_sum 'C30 H30 Cl3 Ga N2 O2 P'
_chemical_formula_weight 657.60
_space_group_crystal_system orthorhombic
_space_group_IT_number 19
_space_group_name_Hall 'P 2ac 2ab'
_space_group_name_H-M_alt 'P 21 21 21'
_symmetry_space_group_name_Hall 'P 2ac 2ab'
_symmetry_space_group_name_H-M 'P 21 21 21'
_atom_sites_solution_hydrogens geom
_audit_creation_method SHELXL-2014/7
_audit_update_record
;
2017-11-24 deposited with the CCDC.
2017-12-18 downloaded from the CCDC.
;
_cell_angle_alpha 90
_cell_angle_beta 90
_cell_angle_gamma 90
_cell_formula_units_Z 4
_cell_length_a 8.6585(4)
_cell_length_b 13.8981(6)
_cell_length_c 25.9555(11)
_cell_measurement_reflns_used 9992
_cell_measurement_temperature 150(2)
_cell_measurement_theta_max 24.25
_cell_measurement_theta_min 2.48
_cell_volume 3123.4(2)
_computing_cell_refinement 'Bruker SAINT'
_computing_data_collection 'Bruker APEX2'
_computing_data_reduction 'Bruker SAINT'
_computing_molecular_graphics 'Ortep 3'
_computing_structure_refinement 'SHELXL-2014/7 (Sheldrick, 2014)'
_computing_structure_solution 'SHELXT-2014/4 (Sheldrick, 2015)'
_diffrn_ambient_temperature 150(2)
_diffrn_measured_fraction_theta_full 0.998
_diffrn_measured_fraction_theta_max 0.997
_diffrn_measurement_device_type 'Bruker APEX-II CCD'
_diffrn_measurement_method '\f and \w scans'
_diffrn_radiation_type MoK\a
_diffrn_radiation_wavelength 0.71073
_diffrn_reflns_av_R_equivalents 0.0690
_diffrn_reflns_av_unetI/netI 0.0518
_diffrn_reflns_Laue_measured_fraction_full 0.998
_diffrn_reflns_Laue_measured_fraction_max 0.997
_diffrn_reflns_limit_h_max 10
_diffrn_reflns_limit_h_min -10
_diffrn_reflns_limit_k_max 17
_diffrn_reflns_limit_k_min -17
_diffrn_reflns_limit_l_max 32
_diffrn_reflns_limit_l_min -32
_diffrn_reflns_number 48721
_diffrn_reflns_point_group_measured_fraction_full 0.999
_diffrn_reflns_point_group_measured_fraction_max 0.997
_diffrn_reflns_theta_full 25.242
_diffrn_reflns_theta_max 26.441
_diffrn_reflns_theta_min 2.772
_exptl_absorpt_coefficient_mu 1.218
_exptl_absorpt_correction_T_max 0.7454
_exptl_absorpt_correction_T_min 0.6871
_exptl_absorpt_correction_type multi-scan
_exptl_absorpt_process_details
;
multi-scan from symmetry-related measurements
Sortav (Blessing 1995)
;
_exptl_crystal_colour yellow
_exptl_crystal_density_diffrn 1.398
_exptl_crystal_description block
_exptl_crystal_F_000 1348
_exptl_crystal_size_max 0.13
_exptl_crystal_size_mid 0.12
_exptl_crystal_size_min 0.07
_refine_diff_density_max 0.464
_refine_diff_density_min -0.386
_refine_diff_density_rms 0.077
_refine_ls_abs_structure_details
;
 Flack x determined using 2034 quotients [(I+)-(I-)]/[(I+)+(I-)]
 (Parsons, Flack and Wagner, Acta Cryst. B69 (2013) 249-259).
;
_refine_ls_abs_structure_Flack 0.011(6)
_refine_ls_extinction_method none
_refine_ls_goodness_of_fit_ref 1.057
_refine_ls_hydrogen_treatment constr
_refine_ls_matrix_type full
_refine_ls_number_parameters 343
_refine_ls_number_reflns 6432
_refine_ls_number_restraints 0
_refine_ls_restrained_S_all 1.057
_refine_ls_R_factor_all 0.0575
_refine_ls_R_factor_gt 0.0414
_refine_ls_shift/su_max 0.001
_refine_ls_shift/su_mean 0.000
_refine_ls_structure_factor_coef Fsqd
_refine_ls_weighting_details 'w=1/[\s^2^(Fo^2^)+(0.0428P)^2^+1.7072P] where P=(Fo^2^+2Fc^2^)/3'
_refine_ls_weighting_scheme calc
_refine_ls_wR_factor_gt 0.0883
_refine_ls_wR_factor_ref 0.0944
_reflns_Friedel_coverage 0.770
_reflns_Friedel_fraction_full 1.000
_reflns_Friedel_fraction_max 0.997
_reflns_number_gt 5416
_reflns_number_total 6432
_reflns_threshold_expression 'I > 2\s(I)'
_cod_data_source_file c7cc09090k2.cif
_cod_data_source_block 3
_cod_depositor_comments 'Adding full bibliography for 7121023--7121024.cif.'
_cod_database_code 7121024
_shelx_shelxl_version_number 2014/7
_shelx_space_group_comment
;
The symmetry employed for this shelxl refinement is uniquely defined
by the following loop, which should always be used as a source of
symmetry information in preference to the above space-group names.
They are only intended as comments.
;

loop_
_space_group_symop_operation_xyz
'x, y, z'
'-x+1/2, -y, z+1/2'
'-x, y+1/2, -z+1/2'
'x+1/2, -y+1/2, -z'

loop_
_atom_site_label
_atom_site_type_symbol
_atom_site_fract_x
_atom_site_fract_y
_atom_site_fract_z
_atom_site_U_iso_or_equiv
_atom_site_adp_type
_atom_site_occupancy
_atom_site_site_symmetry_order
_atom_site_calc_flag
_atom_site_refinement_flags_posn
_atom_site_refinement_flags_adp
Ga1 Ga 0.87323(7) 0.29170(4) 0.66439(2) 0.02628(15) Uani 1 1 d . .
P1 P 0.51524(15) 0.36161(8) 0.67077(5) 0.0217(3) Uani 1 1 d . .
O2 O 0.5042(5) 0.7630(2) 0.59883(12) 0.0307(9) Uani 1 1 d . .
O1 O 0.6656(4) 0.3041(2) 0.68086(12) 0.0256(8) Uani 1 1 d . .
N2 N 0.5053(5) 0.5999(3) 0.58454(14) 0.0185(8) Uani 1 1 d . .
N1 N 0.5442(5) 0.4781(3) 0.70108(14) 0.0193(8) Uani 1 1 d . .
Cl1 Cl 0.98338(16) 0.25371(9) 0.73613(5) 0.0322(3) Uani 1 1 d . .
Cl2 Cl 0.95445(18) 0.42652(11) 0.63258(6) 0.0422(4) Uani 1 1 d . .
Cl3 Cl 0.9012(2) 0.17555(12) 0.61017(6) 0.0514(4) Uani 1 1 d . .
C7 C 0.5197(5) 0.5157(3) 0.61387(17) 0.0180(10) Uani 1 1 d . .
C9 C 0.5071(6) 0.6821(3) 0.61493(17) 0.0225(10) Uani 1 1 d . .
C8 C 0.5144(6) 0.6539(3) 0.67216(17) 0.0213(10) Uani 1 1 d . .
C1 C 0.5294(5) 0.5466(3) 0.66708(18) 0.0173(9) Uani 1 1 d . .
C10 C 0.6544(7) 0.7012(4) 0.6971(2) 0.0388(14) Uani 1 1 d . .
H10A H 0.6377 0.7708 0.6993 0.058 Uiso 1 1 calc R U
H10B H 0.6692 0.6749 0.7318 0.058 Uiso 1 1 calc R U
H10C H 0.7464 0.6883 0.6762 0.058 Uiso 1 1 calc R U
C11 C 0.3651(7) 0.6867(4) 0.6979(2) 0.0361(13) Uani 1 1 d . .
H11A H 0.3635 0.7571 0.6999 0.054 Uiso 1 1 calc R U
H11B H 0.2765 0.6644 0.6777 0.054 Uiso 1 1 calc R U
H11C H 0.3593 0.6598 0.7328 0.054 Uiso 1 1 calc R U
C21 C 0.5040(6) 0.6115(3) 0.52894(16) 0.0187(10) Uani 1 1 d . .
C26 C 0.3663(6) 0.6274(3) 0.50406(18) 0.0230(10) Uani 1 1 d . .
C25 C 0.3706(7) 0.6414(3) 0.45112(18) 0.0282(11) Uani 1 1 d . .
H25A H 0.2765 0.6501 0.4329 0.034 Uiso 1 1 calc R U
C24 C 0.5087(7) 0.6429(3) 0.42435(18) 0.0272(12) Uani 1 1 d . .
C23 C 0.6445(7) 0.6297(4) 0.45108(19) 0.0296(12) Uani 1 1 d . .
H23A H 0.7394 0.6314 0.4327 0.036 Uiso 1 1 calc R U
C22 C 0.6475(6) 0.6138(3) 0.50389(18) 0.0219(10) Uani 1 1 d . .
C28 C 0.2137(6) 0.6288(4) 0.5323(2) 0.0351(13) Uani 1 1 d . .
H28A H 0.1300 0.6413 0.5077 0.053 Uiso 1 1 calc R U
H28B H 0.1968 0.5664 0.5490 0.053 Uiso 1 1 calc R U
H28C H 0.2152 0.6796 0.5585 0.053 Uiso 1 1 calc R U
C27 C 0.7964(6) 0.6058(4) 0.5330(2) 0.0343(13) Uani 1 1 d . .
H27A H 0.7744 0.5948 0.5696 0.051 Uiso 1 1 calc R U
H27B H 0.8567 0.5519 0.5194 0.051 Uiso 1 1 calc R U
H27C H 0.8553 0.6656 0.5291 0.051 Uiso 1 1 calc R U
C29 C 0.5091(9) 0.6641(5) 0.3673(2) 0.0500(17) Uani 1 1 d . .
H29A H 0.4026 0.6712 0.3551 0.075 Uiso 1 1 calc R U
H29B H 0.5661 0.7238 0.3608 0.075 Uiso 1 1 calc R U
H29C H 0.5589 0.6109 0.3488 0.075 Uiso 1 1 calc R U
C12 C 0.5324(6) 0.4902(3) 0.75635(17) 0.0201(10) Uani 1 1 d . .
C17 C 0.3843(6) 0.4848(3) 0.77847(18) 0.0245(11) Uani 1 1 d . .
C16 C 0.3752(6) 0.4934(3) 0.83195(19) 0.0285(11) Uani 1 1 d . .
H16A H 0.2766 0.4906 0.8479 0.034 Uiso 1 1 calc R U
C15 C 0.5036(7) 0.5056(3) 0.86234(17) 0.0258(11) Uani 1 1 d . .
C14 C 0.6483(6) 0.5107(3) 0.83896(19) 0.0253(11) Uani 1 1 d . .
H14A H 0.7372 0.5199 0.8598 0.030 Uiso 1 1 calc R U
C13 C 0.6659(6) 0.5025(3) 0.78583(19) 0.0225(11) Uani 1 1 d . .
C19 C 0.2393(6) 0.4732(4) 0.7478(2) 0.0378(14) Uani 1 1 d . .
H19A H 0.2651 0.4682 0.7111 0.057 Uiso 1 1 calc R U
H19B H 0.1854 0.4148 0.7588 0.057 Uiso 1 1 calc R U
H19C H 0.1724 0.5292 0.7533 0.057 Uiso 1 1 calc R U
C18 C 0.8238(6) 0.5058(4) 0.7623(2) 0.0280(12) Uani 1 1 d . .
H18A H 0.9011 0.5148 0.7894 0.042 Uiso 1 1 calc R U
H18B H 0.8441 0.4453 0.7441 0.042 Uiso 1 1 calc R U
H18C H 0.8295 0.5594 0.7378 0.042 Uiso 1 1 calc R U
C20 C 0.4877(8) 0.5082(3) 0.92021(18) 0.0340(13) Uani 1 1 d . .
H20A H 0.5897 0.5174 0.9358 0.051 Uiso 1 1 calc R U
H20B H 0.4199 0.5616 0.9301 0.051 Uiso 1 1 calc R U
H20C H 0.4432 0.4474 0.9323 0.051 Uiso 1 1 calc R U
C2 C 0.5191(6) 0.4187(3) 0.60716(17) 0.0212(10) Uani 1 1 d . .
C3 C 0.4925(7) 0.3561(3) 0.55928(18) 0.0269(12) Uani 1 1 d . .
C4 C 0.4782(9) 0.2500(4) 0.5750(2) 0.0463(17) Uani 1 1 d . .
H4A H 0.3922 0.2426 0.5992 0.069 Uiso 1 1 calc R U
H4B H 0.4590 0.2107 0.5443 0.069 Uiso 1 1 calc R U
H4C H 0.5743 0.2291 0.5915 0.069 Uiso 1 1 calc R U
C6 C 0.3411(6) 0.3836(4) 0.5325(2) 0.0318(13) Uani 1 1 d . .
H6A H 0.2554 0.3775 0.5570 0.048 Uiso 1 1 calc R U
H6B H 0.3476 0.4502 0.5203 0.048 Uiso 1 1 calc R U
H6C H 0.3236 0.3406 0.5032 0.048 Uiso 1 1 calc R U
C5 C 0.6266(7) 0.3651(4) 0.5218(2) 0.0372(13) Uani 1 1 d . .
H5A H 0.7228 0.3474 0.5393 0.056 Uiso 1 1 calc R U
H5B H 0.6096 0.3221 0.4924 0.056 Uiso 1 1 calc R U
H5C H 0.6337 0.4317 0.5096 0.056 Uiso 1 1 calc R U

loop_
_atom_site_aniso_label
_atom_site_aniso_U_11
_atom_site_aniso_U_22
_atom_site_aniso_U_33
_atom_site_aniso_U_23
_atom_site_aniso_U_13
_atom_site_aniso_U_12
Ga1 0.0282(3) 0.0293(3) 0.0214(3) 0.0001(2) -0.0003(3) 0.0027(3)
P1 0.0227(7) 0.0183(5) 0.0240(6) 0.0022(5) -0.0023(6) -0.0021(5)
O2 0.046(2) 0.0179(18) 0.0285(18) 0.0028(13) -0.0011(18) 0.0010(17)
O1 0.028(2) 0.0258(18) 0.0233(17) 0.0052(13) -0.0032(14) 0.0012(15)
N2 0.019(2) 0.0191(18) 0.0178(18) 0.0010(15) -0.0009(17) 0.0013(17)
N1 0.016(2) 0.023(2) 0.0191(19) 0.0015(16) -0.0002(17) -0.0019(17)
Cl1 0.0329(8) 0.0333(6) 0.0303(6) 0.0041(5) -0.0074(6) 0.0065(6)
Cl2 0.0413(9) 0.0458(8) 0.0394(8) 0.0156(6) 0.0019(7) -0.0054(7)
Cl3 0.0584(11) 0.0554(9) 0.0403(8) -0.0223(7) 0.0057(8) 0.0062(8)
C7 0.011(2) 0.023(2) 0.020(2) 0.0019(18) -0.0002(19) -0.0033(19)
C9 0.026(3) 0.021(2) 0.021(2) -0.0037(19) 0.002(2) -0.003(2)
C8 0.027(3) 0.017(2) 0.021(2) -0.0005(18) -0.001(2) -0.0018(19)
C1 0.011(2) 0.021(2) 0.020(2) 0.0023(19) 0.000(2) -0.0013(17)
C10 0.047(4) 0.031(3) 0.038(3) -0.001(3) -0.016(3) -0.009(3)
C11 0.045(3) 0.032(3) 0.031(3) 0.000(2) 0.009(3) 0.014(3)
C21 0.023(3) 0.016(2) 0.017(2) -0.0013(17) -0.002(2) 0.001(2)
C26 0.023(3) 0.018(2) 0.029(3) 0.0003(19) 0.000(2) 0.001(2)
C25 0.031(3) 0.025(2) 0.029(3) 0.001(2) -0.008(3) 0.005(3)
C24 0.035(3) 0.025(2) 0.022(2) 0.001(2) 0.002(2) 0.004(2)
C23 0.030(3) 0.032(3) 0.027(3) 0.000(2) 0.008(2) 0.001(3)
C22 0.020(3) 0.021(2) 0.024(2) -0.0002(19) -0.001(2) 0.001(2)
C28 0.022(3) 0.044(3) 0.039(3) -0.003(3) 0.002(2) 0.004(3)
C27 0.021(3) 0.044(3) 0.038(3) 0.000(3) -0.001(2) 0.000(2)
C29 0.065(5) 0.060(4) 0.025(3) 0.007(3) 0.000(3) 0.006(4)
C12 0.023(3) 0.020(2) 0.018(2) 0.0044(18) 0.002(2) 0.001(2)
C17 0.022(3) 0.027(3) 0.024(2) 0.0058(19) 0.002(2) -0.002(2)
C16 0.029(3) 0.029(2) 0.028(3) 0.003(2) 0.003(3) -0.002(2)
C15 0.038(3) 0.019(2) 0.020(2) 0.0023(18) 0.001(2) 0.003(2)
C14 0.032(3) 0.021(2) 0.023(2) -0.001(2) -0.009(2) 0.001(2)
C13 0.024(3) 0.018(2) 0.025(3) -0.0009(19) -0.002(2) 0.002(2)
C19 0.022(3) 0.052(4) 0.040(3) 0.001(3) 0.006(3) -0.006(3)
C18 0.024(3) 0.033(3) 0.027(3) 0.000(2) -0.004(2) -0.001(2)
C20 0.055(4) 0.024(3) 0.023(3) -0.002(2) 0.005(3) 0.001(3)
C2 0.024(3) 0.017(2) 0.022(2) -0.0014(18) -0.004(2) 0.000(2)
C3 0.037(3) 0.018(2) 0.026(3) -0.0064(19) -0.008(2) 0.002(2)
C4 0.081(5) 0.018(2) 0.040(3) -0.005(2) -0.025(3) -0.006(3)
C6 0.036(4) 0.026(3) 0.033(3) -0.005(2) -0.007(2) -0.007(2)
C5 0.041(3) 0.033(3) 0.038(3) -0.015(2) -0.004(3) 0.005(3)

loop_
_atom_type_symbol
_atom_type_description
_atom_type_scat_dispersion_real
_atom_type_scat_dispersion_imag
_atom_type_scat_source
C C 0.0033 0.0016 'International Tables Vol C Tables 4.2.6.8 and 6.1.1.4'
H H 0.0000 0.0000 'International Tables Vol C Tables 4.2.6.8 and 6.1.1.4'
N N 0.0061 0.0033 'International Tables Vol C Tables 4.2.6.8 and 6.1.1.4'
O O 0.0106 0.0060 'International Tables Vol C Tables 4.2.6.8 and 6.1.1.4'
P P 0.1023 0.0942 'International Tables Vol C Tables 4.2.6.8 and 6.1.1.4'
Cl Cl 0.1484 0.1585 'International Tables Vol C Tables 4.2.6.8 and 6.1.1.4'
Ga Ga 0.2307 1.6083 'International Tables Vol C Tables 4.2.6.8 and 6.1.1.4'

loop_
_geom_angle_atom_site_label_1
_geom_angle_atom_site_label_2
_geom_angle_atom_site_label_3
_geom_angle
O1 Ga1 Cl3 109.19(11)
O1 Ga1 Cl1 104.60(10)
Cl3 Ga1 Cl1 109.30(6)
O1 Ga1 Cl2 108.80(11)
Cl3 Ga1 Cl2 111.27(7)
Cl1 Ga1 Cl2 113.41(6)
O1 P1 N1 105.70(19)
O1 P1 C2 111.1(2)
N1 P1 C2 90.12(19)
P1 O1 Ga1 145.3(2)
C9 N2 C7 112.2(4)
C9 N2 C21 118.2(3)
C7 N2 C21 129.3(4)
C1 N1 C12 125.4(4)
C1 N1 P1 110.1(3)
C12 N1 P1 121.5(3)
C2 C7 N2 139.3(4)
C2 C7 C1 114.6(4)
N2 C7 C1 106.0(4)
O2 C9 N2 125.0(4)
O2 C9 C8 125.2(4)
N2 C9 C8 109.8(4)
C1 C8 C11 114.1(4)
C1 C8 C10 113.3(4)
C11 C8 C10 111.1(4)
C1 C8 C9 99.9(3)
C11 C8 C9 108.2(4)
C10 C8 C9 109.4(4)
N1 C1 C7 115.8(4)
N1 C1 C8 132.3(4)
C7 C1 C8 111.9(4)
C8 C10 H10A 109.5
C8 C10 H10B 109.5
H10A C10 H10B 109.5
C8 C10 H10C 109.5
H10A C10 H10C 109.5
H10B C10 H10C 109.5
C8 C11 H11A 109.5
C8 C11 H11B 109.5
H11A C11 H11B 109.5
C8 C11 H11C 109.5
H11A C11 H11C 109.5
H11B C11 H11C 109.5
C26 C21 C22 123.2(4)
C26 C21 N2 119.5(4)
C22 C21 N2 117.1(4)
C21 C26 C25 117.7(5)
C21 C26 C28 122.2(4)
C25 C26 C28 120.1(5)
C24 C25 C26 121.5(5)
C24 C25 H25A 119.3
C26 C25 H25A 119.3
C23 C24 C25 118.9(4)
C23 C24 C29 121.2(5)
C25 C24 C29 119.9(5)
C24 C23 C22 122.3(5)
C24 C23 H23A 118.8
C22 C23 H23A 118.8
C23 C22 C21 116.4(5)
C23 C22 C27 121.7(5)
C21 C22 C27 121.8(4)
C26 C28 H28A 109.5
C26 C28 H28B 109.5
H28A C28 H28B 109.5
C26 C28 H28C 109.5
H28A C28 H28C 109.5
H28B C28 H28C 109.5
C22 C27 H27A 109.5
C22 C27 H27B 109.5
H27A C27 H27B 109.5
C22 C27 H27C 109.5
H27A C27 H27C 109.5
H27B C27 H27C 109.5
C24 C29 H29A 109.5
C24 C29 H29B 109.5
H29A C29 H29B 109.5
C24 C29 H29C 109.5
H29A C29 H29C 109.5
H29B C29 H29C 109.5
C13 C12 C17 122.5(4)
C13 C12 N1 119.9(4)
C17 C12 N1 117.5(4)
C16 C17 C12 116.9(5)
C16 C17 C19 119.4(5)
C12 C17 C19 123.6(4)
C15 C16 C17 122.4(5)
C15 C16 H16A 118.8
C17 C16 H16A 118.8
C16 C15 C14 118.9(4)
C16 C15 C20 120.1(5)
C14 C15 C20 120.9(5)
C15 C14 C13 121.7(5)
C15 C14 H14A 119.2
C13 C14 H14A 119.2
C12 C13 C14 117.5(5)
C12 C13 C18 122.4(4)
C14 C13 C18 120.1(5)
C17 C19 H19A 109.5
C17 C19 H19B 109.5
H19A C19 H19B 109.5
C17 C19 H19C 109.5
H19A C19 H19C 109.5
H19B C19 H19C 109.5
C13 C18 H18A 109.5
C13 C18 H18B 109.5
H18A C18 H18B 109.5
C13 C18 H18C 109.5
H18A C18 H18C 109.5
H18B C18 H18C 109.5
C15 C20 H20A 109.5
C15 C20 H20B 109.5
H20A C20 H20B 109.5
C15 C20 H20C 109.5
H20A C20 H20C 109.5
H20B C20 H20C 109.5
C7 C2 C3 131.8(4)
C7 C2 P1 108.3(3)
C3 C2 P1 118.8(3)
C5 C3 C6 110.1(4)
C5 C3 C2 110.9(4)
C6 C3 C2 110.7(4)
C5 C3 C4 108.1(5)
C6 C3 C4 106.9(5)
C2 C3 C4 110.0(4)
C3 C4 H4A 109.5
C3 C4 H4B 109.5
H4A C4 H4B 109.5
C3 C4 H4C 109.5
H4A C4 H4C 109.5
H4B C4 H4C 109.5
C3 C6 H6A 109.5
C3 C6 H6B 109.5
H6A C6 H6B 109.5
C3 C6 H6C 109.5
H6A C6 H6C 109.5
H6B C6 H6C 109.5
C3 C5 H5A 109.5
C3 C5 H5B 109.5
H5A C5 H5B 109.5
C3 C5 H5C 109.5
H5A C5 H5C 109.5
H5B C5 H5C 109.5

loop_
_geom_bond_atom_site_label_1
_geom_bond_atom_site_label_2
_geom_bond_distance
Ga1 O1 1.856(3)
Ga1 Cl3 2.1552(15)
Ga1 Cl1 2.1577(13)
Ga1 Cl2 2.1650(15)
P1 O1 1.550(3)
P1 N1 1.817(4)
P1 C2 1.832(5)
O2 C9 1.200(5)
N2 C9 1.389(6)
N2 C7 1.401(6)
N2 C21 1.452(6)
N1 C1 1.304(6)
N1 C12 1.448(6)
C7 C2 1.360(6)
C7 C1 1.449(6)
C9 C8 1.538(6)
C8 C1 1.503(6)
C8 C11 1.525(7)
C8 C10 1.524(7)
C10 H10A 0.9800
C10 H10B 0.9800
C10 H10C 0.9800
C11 H11A 0.9800
C11 H11B 0.9800
C11 H11C 0.9800
C21 C26 1.374(7)
C21 C22 1.402(7)
C26 C25 1.388(7)
C26 C28 1.511(7)
C25 C24 1.383(8)
C25 H25A 0.9500
C24 C23 1.377(8)
C24 C29 1.510(7)
C23 C22 1.388(7)
C23 H23A 0.9500
C22 C27 1.499(7)
C28 H28A 0.9800
C28 H28B 0.9800
C28 H28C 0.9800
C27 H27A 0.9800
C27 H27B 0.9800
C27 H27C 0.9800
C29 H29A 0.9800
C29 H29B 0.9800
C29 H29C 0.9800
C12 C13 1.397(7)
C12 C17 1.407(7)
C17 C16 1.396(7)
C17 C19 1.495(8)
C16 C15 1.373(7)
C16 H16A 0.9500
C15 C14 1.394(7)
C15 C20 1.509(6)
C14 C13 1.392(7)
C14 H14A 0.9500
C13 C18 1.498(7)
C19 H19A 0.9800
C19 H19B 0.9800
C19 H19C 0.9800
C18 H18A 0.9800
C18 H18B 0.9800
C18 H18C 0.9800
C20 H20A 0.9800
C20 H20B 0.9800
C20 H20C 0.9800
C2 C3 1.534(6)
C3 C5 1.519(8)
C3 C6 1.531(8)
C3 C4 1.535(7)
C4 H4A 0.9800
C4 H4B 0.9800
C4 H4C 0.9800
C6 H6A 0.9800
C6 H6B 0.9800
C6 H6C 0.9800
C5 H5A 0.9800
C5 H5B 0.9800
C5 H5C 0.9800
